data_2009247
loop_
_publ_author_name
'McCarrick, Robert M.'
'Squattrito, Philip J.'
'Singh, Rajkumar Noren'
'Handa, Ram N.'
'Dubey, Surendra N.'

_publ_section_title
;
 Two Schiff base derivatives of
 4-amino-3-propyl-1,2,4-triazole-5-thione
;
_journal_issue 12
_journal_name_full 'Acta Crystallographica Section C'
_journal_page_first 2111
_journal_page_last 2114
_journal_paper_doi 10.1107/S0108270199011397
_journal_volume 55
_journal_year 1999
_chemical_formula_moiety 'C8 H14 N4 S '
_chemical_formula_sum 'C8 H14 N4 S'
_chemical_formula_weight 198.29
_space_group_IT_number 2
_symmetry_cell_setting triclinic
_symmetry_space_group_name_Hall '-P 1'
_symmetry_space_group_name_H-M 'P -1'
_cell_angle_alpha 103.64(2)
_cell_angle_beta 109.00(2)
_cell_angle_gamma 108.39(2)
_cell_formula_units_Z 2
_cell_length_a 8.425(3)
_cell_length_b 9.427(2)
_cell_length_c 8.087(2)
_cell_measurement_reflns_used 17
_cell_measurement_temperature 296
_cell_measurement_theta_max 20.8
_cell_measurement_theta_min 16.4
_cell_volume 533.7(3)
_computing_cell_refinement 'MSC/AFC Diffractometer Control Software'
_computing_data_collection
;MSC/AFC Diffractometer Control Software (Molecular Structure Corporation,
 1988)
;
_computing_data_reduction
;
TEXSAN (Molecular Structure Corporation, 1991)
;
_computing_molecular_graphics 'ORTEPII (Johnson, 1976)'
_computing_publication_material TEXSAN
_computing_structure_refinement TEXSAN
_computing_structure_solution 'MITHRIL (Gilmore, 1983)'
_diffrn_ambient_temperature 296
_diffrn_measurement_device 'Rigaku AFC6S'
_diffrn_measurement_method \w-2\q
_diffrn_radiation_monochromator graphite
_diffrn_radiation_source 'X-ray tube'
_diffrn_radiation_type 'Mo K\a'
_diffrn_radiation_wavelength 0.7107
_diffrn_reflns_av_R_equivalents 0.016
_diffrn_reflns_limit_h_max 10
_diffrn_reflns_limit_h_min 0
_diffrn_reflns_limit_k_max 11
_diffrn_reflns_limit_k_min -11
_diffrn_reflns_limit_l_max 10
_diffrn_reflns_limit_l_min -10
_diffrn_reflns_number 2023
_diffrn_reflns_theta_max 25.00
_diffrn_standards_decay_% 0.50
_diffrn_standards_interval_count 150
_diffrn_standards_number 3
_exptl_absorpt_coefficient_mu 0.255
_exptl_absorpt_correction_type none
_exptl_crystal_colour colorless
_exptl_crystal_density_diffrn 1.234
_exptl_crystal_density_method 'not measured'
_exptl_crystal_description parallelepiped
_exptl_crystal_F_000 212
_exptl_crystal_size_max 0.25
_exptl_crystal_size_mid 0.12
_exptl_crystal_size_min 0.10
_refine_diff_density_max 0.22
_refine_diff_density_min -0.23
_refine_ls_abs_structure_details 'not applicable'
_refine_ls_extinction_coef 0.0000050(4)
_refine_ls_extinction_method 'Zachariasen (1968) _type_2_Gaussian_isotropic'
_refine_ls_goodness_of_fit_ref 2.27
_refine_ls_hydrogen_treatment refxyz
_refine_ls_matrix_type full
_refine_ls_number_constraints 0
_refine_ls_number_parameters 161
_refine_ls_number_reflns 1879
_refine_ls_number_restraints 0
_refine_ls_R_factor_gt 0.052
_refine_ls_shift/su_max 0.014
_refine_ls_structure_factor_coef F
_refine_ls_weighting_details 'w = 4F~o~^2^/\s^2^(F~o~^2^)'
_refine_ls_weighting_scheme sigma
_refine_ls_wR_factor_ref 0.037
_reflns_number_gt 1879
_reflns_number_total 1880
_reflns_threshold_expression I>0
_cod_data_source_file da1094.cif
_cod_data_source_block I
_cod_depositor_comments
;
The following automatic conversions were performed:

'_atom_site_thermal_displace_type' tag value 'Uij' was replaced with
'Uani' value 27 times.

Automatic conversion script
Id: cif_fix_values 1646 2011-03-28 12:23:43Z adriana 
;
_cod_original_cell_volume 533.6(3)
_cod_original_sg_symbol_H-M 'P -1       '
_cod_original_formula_sum 'C8 H14 N4 S '
_cod_database_code 2009247

loop_
_symmetry_equiv_pos_as_xyz
'  +x,  +y,  +z'
'  -x,  -y,  -z'

loop_
_atom_site_aniso_label
_atom_site_aniso_U_11
_atom_site_aniso_U_22
_atom_site_aniso_U_33
_atom_site_aniso_U_12
_atom_site_aniso_U_13
_atom_site_aniso_U_23
S 0.0664(4) 0.0507(4) 0.0373(3) 0.0352(3) 0.0144(3) 0.0130(3)
N1 0.0410(10) 0.0380(10) 0.0398(10) 0.0228(9) 0.0117(8) 0.0143(8)
N2 0.0367(9) 0.0347(9) 0.0369(9) 0.0196(8) 0.0115(8) 0.0136(8)
N3 0.0550(10) 0.0440(10) 0.0390(10) 0.0310(9) 0.0141(9) 0.0167(8)
N4 0.0510(10) 0.0430(10) 0.0390(10) 0.0269(9) 0.0161(9) 0.0134(8)
C1 0.0370(10) 0.0390(10) 0.0390(10) 0.0190(10) 0.0112(10) 0.0136(10)
C2 0.0360(10) 0.0370(10) 0.0390(10) 0.0172(10) 0.0146(10) 0.0116(9)
C3 0.0470(10) 0.0480(10) 0.0410(10) 0.0250(10) 0.0180(10) 0.0180(10)
C4 0.090(2) 0.064(2) 0.0440(10) 0.046(2) 0.020(2) 0.0140(10)
C5 0.086(2) 0.078(2) 0.046(2) 0.039(2) 0.025(2) 0.0120(10)
C6 0.0450(10) 0.0420(10) 0.0330(10) 0.0220(10) 0.0151(10) 0.0148(10)
C7 0.061(2) 0.0450(10) 0.056(2) 0.0310(10) 0.0200(10) 0.0190(10)
C8 0.050(2) 0.0470(10) 0.067(2) 0.0200(10) 0.0250(10) 0.0250(10)

loop_
_atom_site_label
_atom_site_fract_x
_atom_site_fract_y
_atom_site_fract_z
_atom_site_U_iso_or_equiv
_atom_site_thermal_displace_type
_atom_site_calc_flag
_atom_site_calc_attached_atom
S 0.39671(9) 0.19308(7) 0.98227(8) 0.0517(2) Uani ? ?
N1 0.1732(2) 0.1822(2) 0.5658(2) 0.0398(5) Uani ? ?
N2 0.2633(2) 0.0796(2) 0.5959(2) 0.0362(5) Uani ? ?
N3 0.3751(3) -0.0629(2) 0.7177(2) 0.0450(6) Uani ? ?
N4 0.3108(2) -0.1393(2) 0.5250(2) 0.0437(5) Uani ? ?
C1 0.3469(3) 0.0690(2) 0.7663(3) 0.0393(6) Uani ? ?
C2 0.2402(3) -0.0506(2) 0.4542(3) 0.0378(6) Uani ? ?
C3 0.1479(3) -0.0796(3) 0.2503(3) 0.0445(7) Uani ? ?
C4 0.1093(4) -0.2422(3) 0.1189(3) 0.0667(9) Uani ? ?
C5 0.0185(4) -0.2692(4) -0.0866(4) 0.0721(10) Uani ? ?
C6 0.2838(3) 0.3300(2) 0.6173(3) 0.0394(6) Uani ? ?
C7 0.1931(4) 0.4421(3) 0.6015(4) 0.0530(8) Uani ? ?
C8 0.4896(3) 0.3999(3) 0.6909(4) 0.0545(8) Uani ? ?
H1 0.428(3) -0.104(2) 0.794(3) 0.0523 Uani ? ?
H2 0.223(3) 0.005(2) 0.228(3) 0.0525 Uani ? ?
H3 0.035(3) -0.071(2) 0.225(3) 0.0525 Uani ? ?
H4 0.214(3) -0.259(3) 0.145(3) 0.0801 Uani ? ?
H5 0.033(3) -0.330(3) 0.139(3) 0.0801 Uani ? ?
H6 -0.098(3) -0.251(3) -0.115(3) 0.0832 Uani ? ?
H7 0.000(3) -0.376(3) -0.170(3) 0.0832 Uani ? ?
H8 0.091(4) -0.197(3) -0.116(4) 0.0832 Uani ? ?
H9 0.064(3) 0.388(3) 0.552(3) 0.0616 Uani ? ?
H10 0.231(3) 0.501(2) 0.526(3) 0.0616 Uani ? ?
H11 0.234(3) 0.520(3) 0.721(3) 0.0616 Uani ? ?
H12 0.537(3) 0.330(3) 0.643(3) 0.0627 Uani ? ?
H13 0.540(3) 0.498(3) 0.672(3) 0.0627 Uani ? ?
H14 0.540(3) 0.427(3) 0.820(3) 0.0627 Uani ? ?

loop_
_atom_type_symbol
_atom_type_scat_dispersion_real
_atom_type_scat_dispersion_imag
_atom_type_scat_source
S 0.110 0.124 'International Tables'
N 0.004 0.003 'International Tables'
C 0.002 0.002 'International Tables'
H 0.000 0.000 'International Tables'

loop_
_geom_angle_atom_site_label_1
_geom_angle_atom_site_label_2
_geom_angle_atom_site_label_3
_geom_angle
_geom_angle_publ_flag
N2 N1 C6 114.3(2) yes
N1 N2 C1 125.3(2) yes
N1 N2 C2 124.20(10) yes
C1 N2 C2 108.7(2) yes
N4 N3 C1 114.0(2) yes
N3 N4 C2 103.7(2) yes
S C1 N2 127.60(10) yes
S C1 N3 129.4(2) yes
N2 C1 N3 103.0(2) yes
N2 C2 N4 110.6(2) yes
N2 C2 C3 122.9(2) yes
N4 C2 C3 126.6(2) yes
C2 C3 C4 114.0(2) no
C3 C4 C5 113.5(2) no
N1 C6 C7 115.2(2) yes
N1 C6 C8 127.1(2) yes
C7 C6 C8 117.7(2) yes
N4 N3 H1 119.0(10) no
C1 N3 H1 126.0(10) no
C2 C3 H2 107.0(10) no
C2 C3 H3 108.0(10) no
C4 C3 H2 110.0(10) no
C4 C3 H3 108.0(10) no
H2 C3 H3 106.0(10) no
C3 C4 H4 111.0(10) no
C3 C4 H5 112.0(10) no
C5 C4 H4 109.0(10) no
C5 C4 H5 107.0(10) no
H4 C4 H5 100(2) no
C4 C5 H6 109.0(10) no
C4 C5 H7 111.0(10) no
C4 C5 H8 111.0(10) no
H6 C5 H7 114.0(10) no
H6 C5 H8 104(2) no
H7 C5 H8 104(2) no
C6 C7 H9 111.0(10) no
C6 C7 H10 109.0(10) no
C6 C7 H11 110.0(10) no
H9 C7 H10 111.0(10) no
H9 C7 H11 107.0(10) no
H10 C7 H11 106.0(10) no
C6 C8 H12 115.0(10) no
C6 C8 H13 112.0(10) no
C6 C8 H14 108.0(10) no
H12 C8 H13 107.0(10) no
H12 C8 H14 106.0(10) no
H13 C8 H14 106.0(10) no

loop_
_geom_bond_atom_site_label_1
_geom_bond_atom_site_label_2
_geom_bond_site_symmetry_1
_geom_bond_site_symmetry_2
_geom_bond_distance
_geom_bond_publ_flag
S C1 ? ? 1.686(2) yes
N1 N2 ? ? 1.423(2) yes
N1 C6 ? ? 1.280(2) yes
N2 C1 ? ? 1.372(2) yes
N2 C2 ? ? 1.377(2) yes
N3 N4 ? ? 1.384(2) yes
N3 C1 ? ? 1.332(2) yes
N4 C2 ? ? 1.304(2) yes
C2 C3 ? ? 1.489(3) yes
C3 C4 ? ? 1.508(3) no
C4 C5 ? ? 1.504(4) no
C6 C7 ? ? 1.492(3) no
C6 C8 ? ? 1.488(3) no
N3 H1 ? ? 0.88(2) no
C3 H2 ? ? 0.95(2) no
C3 H3 ? ? 0.94(2) no
C4 H4 ? ? 0.92(2) no
C4 H5 ? ? 0.95(2) no
C5 H6 ? ? 1.01(2) no
C5 H7 ? ? 1.00(2) no
C5 H8 ? ? 0.90(3) no
C7 H9 ? ? 0.94(2) no
C7 H10 ? ? 0.98(2) no
C7 H11 ? ? 0.94(2) no
C8 H12 ? ? 0.94(2) no
C8 H13 ? ? 0.96(2) no
C8 H14 ? ? 0.92(2) no

loop_
_geom_torsion_atom_site_label_1
_geom_torsion_atom_site_label_2
_geom_torsion_atom_site_label_3
_geom_torsion_atom_site_label_4
_geom_torsion
_geom_torsion_publ_flag
S C1 N2 N1 -11.6(3) no
S C1 N2 C2 -176.9(2) no
S C1 N3 N4 177.9(2) no
N1 N2 C1 N3 167.5(2) no
N1 N2 C2 N4 -168.1(2) no
N1 N2 C2 C3 12.5(3) no
N2 N1 C6 C7 -175.3(2) no
N2 N1 C6 C8 4.3(3) no
N2 C1 N3 N4 -1.2(2) no
N2 C2 N4 N3 1.7(2) no
N2 C2 C3 C4 -170.5(2) no
N3 N4 C2 C3 -178.8(2) no
N3 C1 N2 C2 2.2(2) no
N4 C2 N2 C1 -2.5(2) no
N4 C2 C3 C4 10.1(3) no
C1 N2 N1 C6 77.9(2) no
C1 N2 C2 C3 178.0(2) no
C1 N3 N4 C2 -0.3(2) no
C2 N2 N1 C6 -118.9(2) no
C2 C3 C4 C5 -179.2(2) no
